data_1502610
loop_
_publ_author_name
'Adachi, Masaatsu'
'Yamada, Hitomi'
'Isobe, Minoru'
'Nishikawa, Toshio'

_publ_section_title
;
 Total synthesis of polygalolide A.
;
_journal_issue 24
_journal_name_full 'Organic letters'
_journal_page_first 6532
_journal_page_last 6535
_journal_paper_doi 10.1021/ol2028256
_journal_volume 13
_journal_year 2011
_chemical_absolute_configuration ad
_chemical_formula_sum 'C28 H38 O5 Si2'
_chemical_formula_weight 510.76
_chemical_name_systematic
; 
 ? 
;
_space_group_IT_number 4
_symmetry_cell_setting monoclinic
_symmetry_space_group_name_Hall 'P 2yb'
_symmetry_space_group_name_H-M 'P 1 21 1'
_atom_sites_solution_hydrogens geom
_atom_sites_solution_primary direct
_atom_sites_solution_secondary difmap
_audit_creation_method SHELXL-97
_cell_angle_alpha 90.00
_cell_angle_beta 108.832(2)
_cell_angle_gamma 90.00
_cell_formula_units_Z 4
_cell_length_a 13.4488(9)
_cell_length_b 12.1633(8)
_cell_length_c 18.4592(13)
_cell_measurement_reflns_used 4957
_cell_measurement_temperature 93
_cell_measurement_theta_max 32.30
_cell_measurement_theta_min 2.33
_cell_volume 2857.9(3)
_computing_cell_refinement 'Bruker APEX2 (Bruker AXS, 2010)'
_computing_data_collection 'Bruker APEX2 (Bruker AXS, 2010)'
_computing_data_reduction 'Bruker SAINT (Bruker AXS, 2004)'
_computing_molecular_graphics 'Brukre SHELXTL (Bruker AXS,2008)'
_computing_publication_material 'Bruker XCIF (Bruker AXS, 2008)'
_computing_structure_refinement 'SHELXL-97 (Sheldrick, 1997)'
_computing_structure_solution 'SHELXS-97 (Sheldrick, 1997)'
_diffrn_ambient_temperature 93
_diffrn_detector_area_resol_mean 8.333
_diffrn_measured_fraction_theta_full 0.982
_diffrn_measured_fraction_theta_max 0.982
_diffrn_measurement_device_type 'Bruker APEXII CCD area detector'
_diffrn_measurement_method 'phi and omega scans'
_diffrn_radiation_monochromator 'Bruker Helios multilayer confocal mirror'
_diffrn_radiation_source 'Bruker TXS fine-focus rotating anode'
_diffrn_radiation_type MoK\a
_diffrn_radiation_wavelength 0.71073
_diffrn_reflns_av_R_equivalents 0.0306
_diffrn_reflns_av_sigmaI/netI 0.0757
_diffrn_reflns_limit_h_max 21
_diffrn_reflns_limit_h_min -21
_diffrn_reflns_limit_k_max 19
_diffrn_reflns_limit_k_min -20
_diffrn_reflns_limit_l_max 30
_diffrn_reflns_limit_l_min -22
_diffrn_reflns_number 34851
_diffrn_reflns_theta_full 35.97
_diffrn_reflns_theta_max 35.97
_diffrn_reflns_theta_min 1.60
_exptl_absorpt_coefficient_mu 0.158
_exptl_absorpt_correction_T_max 0.9844
_exptl_absorpt_correction_T_min 0.9813
_exptl_absorpt_correction_type empirical
_exptl_absorpt_process_details
;
SADABS Sheldrick 1996
;
_exptl_crystal_colour colorless
_exptl_crystal_density_diffrn 1.187
_exptl_crystal_density_method 'not measured'
_exptl_crystal_description block
_exptl_crystal_F_000 1096
_exptl_crystal_size_max 0.12
_exptl_crystal_size_mid 0.11
_exptl_crystal_size_min 0.10
_refine_diff_density_max 0.366
_refine_diff_density_min -0.297
_refine_diff_density_rms 0.061
_refine_ls_abs_structure_details 'Flack H D (1983), Acta Cryst. A39, 876-881'
_refine_ls_abs_structure_Flack 0.00(6)
_refine_ls_extinction_method none
_refine_ls_goodness_of_fit_ref 0.998
_refine_ls_hydrogen_treatment constr
_refine_ls_matrix_type full
_refine_ls_number_parameters 631
_refine_ls_number_reflns 24368
_refine_ls_number_restraints 1
_refine_ls_restrained_S_all 0.998
_refine_ls_R_factor_all 0.0904
_refine_ls_R_factor_gt 0.0529
_refine_ls_shift/su_max 0.001
_refine_ls_shift/su_mean 0.000
_refine_ls_structure_factor_coef Fsqd
_refine_ls_weighting_details 'calc w=1/[\s^2^(Fo^2^)+(0.0470P)^2^+0.0000P] where P=(Fo^2^+2Fc^2^)/3'
_refine_ls_weighting_scheme calc
_refine_ls_wR_factor_gt 0.1072
_refine_ls_wR_factor_ref 0.1254
_reflns_number_gt 16507
_reflns_number_total 24368
_reflns_threshold_expression >2sigma(I)
_cod_data_source_file ol2028256_si_002.cif
_cod_data_source_block ad1
_cod_depositor_comments
;
The following automatic conversions were performed:

'_symmetry_cell_setting' value 'Monoclinic' changed to 'monoclinic'
according to /home/saulius/struct/CIF-dictionaries/cif_core.dic
dictionary named 'cif_core.dic' version 2.4.1 from 2010-06-29.

Automatic conversion script
Id: cif_fix_values 1715 2011-07-08 13:25:40Z adriana 
;
_cod_original_sg_symbol_H-M 'P2(1)   '
_cod_database_code 1502610

loop_
_symmetry_equiv_pos_as_xyz
'x, y, z'
'-x, y+1/2, -z'

loop_
_atom_site_label
_atom_site_type_symbol
_atom_site_fract_x
_atom_site_fract_y
_atom_site_fract_z
_atom_site_U_iso_or_equiv
_atom_site_adp_type
_atom_site_occupancy
_atom_site_symmetry_multiplicity
_atom_site_calc_flag
_atom_site_refinement_flags
C1A C 0.90089(16) 0.83320(17) 0.75784(13) 0.0323(5) Uani 1 1 d .
H1AA H 0.8400 0.8272 0.7758 0.049 Uiso 1 1 calc R
H1AB H 0.8823 0.8051 0.7054 0.049 Uiso 1 1 calc R
H1AC H 0.9220 0.9104 0.7589 0.049 Uiso 1 1 calc R
C2A C 1.12784(16) 0.76185(17) 0.78798(13) 0.0309(4) Uani 1 1 d .
H2AA H 1.1081 0.7394 0.7342 0.046 Uiso 1 1 calc R
H2AB H 1.1837 0.7136 0.8191 0.046 Uiso 1 1 calc R
H2AC H 1.1530 0.8380 0.7931 0.046 Uiso 1 1 calc R
C3A C 1.04846(15) 0.79405(15) 0.92336(11) 0.0236(4) Uani 1 1 d .
H3AA H 0.9871 0.7885 0.9407 0.035 Uiso 1 1 calc R
H3AB H 1.0736 0.8702 0.9285 0.035 Uiso 1 1 calc R
H3AC H 1.1043 0.7458 0.9546 0.035 Uiso 1 1 calc R
C4A C 0.96868(13) 0.60617(14) 0.81354(10) 0.0184(3) Uani 1 1 d .
C5A C 0.94062(12) 0.51131(14) 0.80509(10) 0.0163(3) Uani 1 1 d .
C6A C 0.90376(12) 0.39768(13) 0.79086(9) 0.0129(3) Uani 1 1 d .
C7A C 0.79607(11) 0.38648(12) 0.72315(9) 0.0121(3) Uani 1 1 d .
C8A C 0.69953(12) 0.40043(14) 0.74586(10) 0.0163(3) Uani 1 1 d .
H8AA H 0.6786 0.3539 0.7797 0.020 Uiso 1 1 calc R
C9A C 0.64836(14) 0.48838(15) 0.71088(11) 0.0236(4) Uani 1 1 d .
H9AA H 0.5848 0.5135 0.7172 0.028 Uiso 1 1 calc R
C10A C 0.78371(14) 0.48046(14) 0.66577(10) 0.0186(3) Uani 1 1 d .
C11A C 0.81117(11) 0.27410(13) 0.68712(9) 0.0131(3) Uani 1 1 d .
H11A H 0.8124 0.2874 0.6339 0.016 Uiso 1 1 calc R
C12A C 0.76206(14) 0.05078(17) 0.57144(11) 0.0261(4) Uani 1 1 d .
H12A H 0.8083 0.0058 0.6127 0.039 Uiso 1 1 calc R
H12B H 0.8042 0.1044 0.5544 0.039 Uiso 1 1 calc R
H12C H 0.7244 0.0034 0.5284 0.039 Uiso 1 1 calc R
C13A C 0.59259(15) 0.02457(16) 0.64685(11) 0.0247(4) Uani 1 1 d .
H13A H 0.6424 -0.0194 0.6868 0.037 Uiso 1 1 calc R
H13B H 0.5510 -0.0240 0.6059 0.037 Uiso 1 1 calc R
H13C H 0.5457 0.0644 0.6688 0.037 Uiso 1 1 calc R
C14A C 0.57472(13) 0.21251(15) 0.52948(10) 0.0189(3) Uani 1 1 d .
C15A C 0.50365(14) 0.13619(17) 0.46775(10) 0.0254(4) Uani 1 1 d .
H15A H 0.4558 0.1806 0.4269 0.038 Uiso 1 1 calc R
H15B H 0.4627 0.0891 0.4907 0.038 Uiso 1 1 calc R
H15C H 0.5472 0.0903 0.4463 0.038 Uiso 1 1 calc R
C16A C 0.50454(16) 0.28339(18) 0.56175(12) 0.0332(5) Uani 1 1 d .
H16A H 0.4580 0.3284 0.5207 0.050 Uiso 1 1 calc R
H16B H 0.5485 0.3314 0.6021 0.050 Uiso 1 1 calc R
H16C H 0.4623 0.2357 0.5831 0.050 Uiso 1 1 calc R
C17A C 0.63560(16) 0.2865(2) 0.49143(14) 0.0434(6) Uani 1 1 d .
H17A H 0.5860 0.3309 0.4516 0.065 Uiso 1 1 calc R
H17B H 0.6775 0.2409 0.4684 0.065 Uiso 1 1 calc R
H17C H 0.6822 0.3351 0.5300 0.065 Uiso 1 1 calc R
C18A C 0.92208(12) 0.23537(13) 0.73770(9) 0.0138(3) Uani 1 1 d .
H18A H 0.9570 0.1950 0.7053 0.017 Uiso 1 1 calc R
C19A C 0.92188(12) 0.16343(13) 0.80555(10) 0.0153(3) Uani 1 1 d .
H19A H 0.8596 0.1137 0.7871 0.018 Uiso 1 1 calc R
C20A C 1.11200(13) 0.15169(15) 0.86013(11) 0.0206(4) Uani 1 1 d .
H20A H 1.1011 0.2267 0.8770 0.025 Uiso 1 1 calc R
H20B H 1.1431 0.1581 0.8185 0.025 Uiso 1 1 calc R
C21A C 1.18437(12) 0.08851(13) 0.92575(10) 0.0161(3) Uani 1 1 d .
C22A C 1.17650(15) 0.09965(16) 0.99862(11) 0.0250(4) Uani 1 1 d .
H22A H 1.1247 0.1472 1.0062 0.030 Uiso 1 1 calc R
C23A C 1.24278(18) 0.04270(18) 1.06038(12) 0.0356(5) Uani 1 1 d .
H23A H 1.2362 0.0511 1.1098 0.043 Uiso 1 1 calc R
C24A C 1.31790(17) -0.02582(19) 1.05000(15) 0.0420(7) Uani 1 1 d .
H24A H 1.3640 -0.0642 1.0924 0.050 Uiso 1 1 calc R
C25A C 1.32691(16) -0.03929(18) 0.97835(17) 0.0401(6) Uani 1 1 d .
H25A H 1.3787 -0.0874 0.9714 0.048 Uiso 1 1 calc R
C26A C 1.26005(14) 0.01761(15) 0.91577(13) 0.0252(4) Uani 1 1 d .
H26A H 1.2663 0.0079 0.8664 0.030 Uiso 1 1 calc R
C27A C 0.90624(13) 0.23239(14) 0.86834(10) 0.0169(3) Uani 1 1 d .
H27A H 0.9042 0.1977 0.9139 0.020 Uiso 1 1 calc R
C28A C 0.89518(12) 0.34112(13) 0.86176(9) 0.0149(3) Uani 1 1 d .
H28A H 0.8820 0.3829 0.9012 0.018 Uiso 1 1 calc R
C1B C 0.55993(16) 0.79902(17) 0.92471(11) 0.0275(4) Uani 1 1 d .
H1BA H 0.6177 0.7494 0.9510 0.041 Uiso 1 1 calc R
H1BB H 0.5037 0.7921 0.9474 0.041 Uiso 1 1 calc R
H1BC H 0.5856 0.8750 0.9301 0.041 Uiso 1 1 calc R
C2B C 0.39830(16) 0.85320(16) 0.76786(14) 0.0324(5) Uani 1 1 d .
H2BA H 0.3427 0.8506 0.7915 0.049 Uiso 1 1 calc R
H2BB H 0.3702 0.8282 0.7147 0.049 Uiso 1 1 calc R
H2BC H 0.4239 0.9288 0.7691 0.049 Uiso 1 1 calc R
C3B C 0.61527(15) 0.76538(16) 0.77833(12) 0.0261(4) Uani 1 1 d .
H3BA H 0.6726 0.7170 0.8074 0.039 Uiso 1 1 calc R
H3BB H 0.6416 0.8407 0.7796 0.039 Uiso 1 1 calc R
H3BC H 0.5880 0.7400 0.7252 0.039 Uiso 1 1 calc R
C4B C 0.45926(13) 0.61955(14) 0.81479(10) 0.0192(3) Uani 1 1 d .
C5B C 0.43090(12) 0.52499(14) 0.80729(10) 0.0160(3) Uani 1 1 d .
C6B C 0.39567(11) 0.41082(13) 0.79367(9) 0.0125(3) Uani 1 1 d .
C7B C 0.29353(11) 0.39694(12) 0.72182(9) 0.0116(3) Uani 1 1 d .
C8B C 0.19212(12) 0.41306(14) 0.73736(10) 0.0157(3) Uani 1 1 d .
H8BA H 0.1664 0.3684 0.7696 0.019 Uiso 1 1 calc R
C9B C 0.14434(14) 0.50002(15) 0.69858(11) 0.0233(4) Uani 1 1 d .
H9BA H 0.0785 0.5262 0.7002 0.028 Uiso 1 1 calc R
C10B C 0.28848(13) 0.48810(14) 0.66385(10) 0.0174(3) Uani 1 1 d .
C11B C 0.31321(11) 0.28229(12) 0.69052(9) 0.0128(3) Uani 1 1 d .
H11B H 0.3196 0.2922 0.6384 0.015 Uiso 1 1 calc R
C12B C 0.10203(14) 0.02458(15) 0.64794(11) 0.0244(4) Uani 1 1 d .
H12D H 0.1538 -0.0177 0.6878 0.037 Uiso 1 1 calc R
H12E H 0.0631 -0.0250 0.6067 0.037 Uiso 1 1 calc R
H12F H 0.0531 0.0605 0.6698 0.037 Uiso 1 1 calc R
C13B C 0.27009(14) 0.06364(17) 0.57318(12) 0.0264(4) Uani 1 1 d .
H13D H 0.3181 0.0197 0.6142 0.040 Uiso 1 1 calc R
H13E H 0.3100 0.1201 0.5566 0.040 Uiso 1 1 calc R
H13F H 0.2345 0.0158 0.5298 0.040 Uiso 1 1 calc R
C14B C 0.07636(12) 0.21645(15) 0.53136(10) 0.0182(3) Uani 1 1 d .
C15B C 0.01722(15) 0.14029(19) 0.46515(11) 0.0301(5) Uani 1 1 d .
H15D H -0.0320 0.1837 0.4245 0.045 Uiso 1 1 calc R
H15E H -0.0217 0.0850 0.4837 0.045 Uiso 1 1 calc R
H15F H 0.0676 0.1036 0.4450 0.045 Uiso 1 1 calc R
C16B C 0.13446(16) 0.3043(2) 0.50095(13) 0.0389(6) Uani 1 1 d .
H16D H 0.0836 0.3472 0.4609 0.058 Uiso 1 1 calc R
H16E H 0.1842 0.2687 0.4796 0.058 Uiso 1 1 calc R
H16F H 0.1728 0.3532 0.5429 0.058 Uiso 1 1 calc R
C17B C -0.00453(15) 0.27387(17) 0.56110(11) 0.0265(4) Uani 1 1 d .
H17D H -0.0524 0.3177 0.5199 0.040 Uiso 1 1 calc R
H17E H 0.0319 0.3221 0.6040 0.040 Uiso 1 1 calc R
H17F H -0.0448 0.2185 0.5784 0.040 Uiso 1 1 calc R
C18B C 0.42170(12) 0.24635(12) 0.74698(10) 0.0139(3) Uani 1 1 d .
H18B H 0.4613 0.2043 0.7186 0.017 Uiso 1 1 calc R
C19B C 0.41297(12) 0.17734(13) 0.81402(10) 0.0155(3) Uani 1 1 d .
H19B H 0.3523 0.1260 0.7931 0.019 Uiso 1 1 calc R
C20B C 0.59810(15) 0.17274(16) 0.88553(15) 0.0380(6) Uani 1 1 d .
H20C H 0.5843 0.2276 0.9208 0.046 Uiso 1 1 calc R
H20D H 0.6207 0.2124 0.8467 0.046 Uiso 1 1 calc R
C21B C 0.68227(13) 0.09552(13) 0.92912(11) 0.0190(3) Uani 1 1 d .
C22B C 0.70886(15) 0.08506(17) 1.00760(12) 0.0279(4) Uani 1 1 d .
H22B H 0.6719 0.1260 1.0346 0.033 Uiso 1 1 calc R
C23B C 0.79031(16) 0.0142(2) 1.04752(12) 0.0352(5) Uani 1 1 d .
H23B H 0.8094 0.0078 1.1016 0.042 Uiso 1 1 calc R
C24B C 0.84224(16) -0.04576(17) 1.00792(15) 0.0370(6) Uani 1 1 d .
H24B H 0.8975 -0.0938 1.0348 0.044 Uiso 1 1 calc R
C25B C 0.81485(16) -0.03675(19) 0.92975(15) 0.0362(5) Uani 1 1 d .
H25B H 0.8506 -0.0791 0.9027 0.043 Uiso 1 1 calc R
C26B C 0.73554(15) 0.03363(17) 0.89070(12) 0.0265(4) Uani 1 1 d .
H26B H 0.7172 0.0398 0.8367 0.032 Uiso 1 1 calc R
C27B C 0.38799(13) 0.24918(14) 0.87200(9) 0.0176(3) Uani 1 1 d .
H27B H 0.3790 0.2165 0.9162 0.021 Uiso 1 1 calc R
C28B C 0.37814(13) 0.35763(14) 0.86285(9) 0.0164(3) Uani 1 1 d .
H28B H 0.3602 0.4014 0.8994 0.020 Uiso 1 1 calc R
O1A O 0.97561(8) 0.33736(9) 0.76273(7) 0.0140(2) Uani 1 1 d .
O2A O 0.69677(10) 0.54115(11) 0.66356(8) 0.0256(3) Uani 1 1 d .
O3A O 0.83622(11) 0.50125(11) 0.62662(8) 0.0271(3) Uani 1 1 d .
O4A O 0.73043(8) 0.19887(9) 0.68405(7) 0.0146(2) Uani 1 1 d .
O5A O 1.01284(9) 0.09434(10) 0.83286(8) 0.0204(3) Uani 1 1 d .
O1B O 0.47309(8) 0.34903(9) 0.77250(7) 0.0145(2) Uani 1 1 d .
O2B O 0.19994(10) 0.55005(11) 0.65476(8) 0.0248(3) Uani 1 1 d .
O3B O 0.34750(10) 0.50692(11) 0.62882(8) 0.0253(3) Uani 1 1 d .
O4B O 0.23189(8) 0.20717(9) 0.68574(7) 0.0137(2) Uani 1 1 d .
O5B O 0.50435(9) 0.11113(9) 0.84878(8) 0.0215(3) Uani 1 1 d .
Si1A Si 1.01129(4) 0.75145(4) 0.82122(3) 0.01717(10) Uani 1 1 d .
Si2A Si 0.66586(3) 0.12441(4) 0.60718(3) 0.01397(9) Uani 1 1 d .
Si1B Si 0.50841(4) 0.76226(4) 0.82167(3) 0.01694(10) Uani 1 1 d .
Si2B Si 0.17071(3) 0.13065(4) 0.60900(3) 0.01429(9) Uani 1 1 d .

loop_
_atom_site_aniso_label
_atom_site_aniso_U_11
_atom_site_aniso_U_22
_atom_site_aniso_U_33
_atom_site_aniso_U_23
_atom_site_aniso_U_13
_atom_site_aniso_U_12
C1A 0.0344(11) 0.0197(9) 0.0363(12) 0.0049(8) 0.0021(9) 0.0012(8)
C2A 0.0368(11) 0.0252(10) 0.0392(12) -0.0071(9) 0.0241(9) -0.0114(9)
C3A 0.0281(9) 0.0197(8) 0.0237(9) -0.0035(7) 0.0095(7) -0.0027(7)
C4A 0.0177(7) 0.0160(8) 0.0205(8) 0.0004(6) 0.0049(6) -0.0029(6)
C5A 0.0142(7) 0.0157(7) 0.0172(8) 0.0016(6) 0.0026(6) -0.0010(6)
C6A 0.0113(6) 0.0119(7) 0.0145(7) 0.0003(5) 0.0026(6) -0.0016(5)
C7A 0.0109(6) 0.0120(6) 0.0117(7) 0.0007(5) 0.0016(5) -0.0001(5)
C8A 0.0120(7) 0.0194(8) 0.0175(8) -0.0057(6) 0.0046(6) -0.0013(6)
C9A 0.0176(8) 0.0228(9) 0.0273(10) -0.0073(7) 0.0031(7) 0.0048(7)
C10A 0.0212(8) 0.0161(8) 0.0149(8) 0.0010(6) 0.0008(6) -0.0007(6)
C11A 0.0126(6) 0.0138(7) 0.0123(7) -0.0005(6) 0.0031(5) -0.0017(5)
C12A 0.0239(9) 0.0291(10) 0.0242(10) -0.0089(8) 0.0064(7) 0.0049(8)
C13A 0.0280(9) 0.0203(8) 0.0241(9) -0.0005(7) 0.0060(8) -0.0073(7)
C14A 0.0158(7) 0.0214(8) 0.0154(8) 0.0001(6) -0.0006(6) -0.0021(6)
C15A 0.0195(8) 0.0346(10) 0.0170(8) -0.0085(8) -0.0011(6) 0.0022(8)
C16A 0.0336(11) 0.0305(11) 0.0245(10) -0.0097(8) -0.0059(8) 0.0133(9)
C17A 0.0262(10) 0.0550(15) 0.0376(13) 0.0289(11) -0.0053(9) -0.0105(10)
C18A 0.0125(7) 0.0126(7) 0.0155(7) -0.0009(6) 0.0035(6) -0.0007(5)
C19A 0.0142(7) 0.0117(7) 0.0165(8) 0.0015(6) 0.0002(6) -0.0012(5)
C20A 0.0149(7) 0.0184(8) 0.0245(9) 0.0051(7) 0.0007(7) -0.0024(6)
C21A 0.0133(7) 0.0124(7) 0.0196(8) 0.0013(6) 0.0011(6) -0.0016(6)
C22A 0.0297(10) 0.0219(9) 0.0230(9) -0.0016(7) 0.0081(8) -0.0023(8)
C23A 0.0478(13) 0.0275(10) 0.0217(10) 0.0032(8) -0.0023(9) -0.0154(10)
C24A 0.0277(11) 0.0303(11) 0.0491(15) 0.0188(11) -0.0140(10) -0.0096(9)
C25A 0.0192(9) 0.0242(10) 0.075(2) 0.0158(11) 0.0133(11) 0.0066(8)
C26A 0.0231(9) 0.0157(8) 0.0422(12) 0.0027(8) 0.0178(8) 0.0003(7)
C27A 0.0183(7) 0.0169(7) 0.0134(7) 0.0018(6) 0.0023(6) -0.0030(6)
C28A 0.0159(7) 0.0152(7) 0.0112(7) -0.0009(6) 0.0011(6) -0.0029(6)
C1B 0.0359(10) 0.0262(9) 0.0227(10) -0.0069(8) 0.0125(8) -0.0101(8)
C2B 0.0315(10) 0.0171(9) 0.0448(13) 0.0031(9) 0.0068(10) 0.0026(8)
C3B 0.0328(10) 0.0193(8) 0.0312(10) -0.0016(8) 0.0171(8) -0.0041(8)
C4B 0.0176(7) 0.0150(7) 0.0233(9) -0.0002(7) 0.0042(6) -0.0010(6)
C5B 0.0144(7) 0.0148(7) 0.0171(8) 0.0006(6) 0.0026(6) -0.0004(6)
C6B 0.0106(6) 0.0103(6) 0.0154(7) 0.0001(5) 0.0024(5) -0.0010(5)
C7B 0.0115(6) 0.0114(7) 0.0115(7) 0.0003(5) 0.0029(5) -0.0006(5)
C8B 0.0129(7) 0.0159(7) 0.0186(8) -0.0058(6) 0.0054(6) -0.0019(6)
C9B 0.0159(7) 0.0218(9) 0.0298(10) -0.0040(7) 0.0042(7) 0.0040(7)
C10B 0.0180(7) 0.0145(7) 0.0167(8) 0.0029(6) 0.0015(6) 0.0002(6)
C11B 0.0130(6) 0.0111(6) 0.0143(7) -0.0011(5) 0.0045(6) -0.0004(5)
C12B 0.0255(9) 0.0185(8) 0.0267(10) -0.0009(7) 0.0049(7) -0.0071(7)
C13B 0.0210(8) 0.0310(10) 0.0278(10) -0.0086(8) 0.0086(8) 0.0048(7)
C14B 0.0138(7) 0.0247(8) 0.0135(8) -0.0013(6) 0.0008(6) -0.0020(6)
C15B 0.0239(9) 0.0424(12) 0.0180(9) -0.0107(9) -0.0018(7) 0.0055(9)
C16B 0.0240(10) 0.0531(15) 0.0323(12) 0.0225(11) -0.0009(9) -0.0052(10)
C17B 0.0247(9) 0.0293(10) 0.0212(9) -0.0034(8) 0.0014(7) 0.0056(8)
C18B 0.0120(6) 0.0112(7) 0.0183(7) -0.0022(6) 0.0047(6) -0.0015(5)
C19B 0.0132(7) 0.0125(7) 0.0174(8) 0.0015(6) 0.0004(6) -0.0016(5)
C20B 0.0193(9) 0.0134(8) 0.0624(16) 0.0078(9) -0.0129(9) -0.0040(7)
C21B 0.0135(7) 0.0116(7) 0.0269(9) 0.0038(6) -0.0004(6) -0.0022(6)
C22B 0.0232(9) 0.0320(10) 0.0279(10) -0.0086(8) 0.0074(8) -0.0066(8)
C23B 0.0307(11) 0.0421(12) 0.0220(10) 0.0109(9) -0.0065(8) -0.0150(10)
C24B 0.0199(9) 0.0234(10) 0.0552(16) 0.0117(10) -0.0053(10) 0.0020(8)
C25B 0.0219(10) 0.0313(11) 0.0554(16) -0.0059(11) 0.0128(10) 0.0041(8)
C26B 0.0257(9) 0.0272(10) 0.0271(10) -0.0003(8) 0.0094(8) -0.0060(8)
C27B 0.0203(8) 0.0181(8) 0.0115(7) 0.0027(6) 0.0011(6) -0.0036(6)
C28B 0.0187(7) 0.0162(7) 0.0123(7) -0.0011(6) 0.0024(6) -0.0021(6)
O1A 0.0109(5) 0.0127(5) 0.0180(6) 0.0007(4) 0.0042(4) -0.0013(4)
O2A 0.0261(7) 0.0205(6) 0.0255(7) 0.0051(5) 0.0020(5) 0.0086(5)
O3A 0.0358(8) 0.0250(7) 0.0213(7) 0.0074(5) 0.0103(6) -0.0028(6)
O4A 0.0142(5) 0.0145(5) 0.0138(6) -0.0025(4) 0.0028(4) -0.0027(4)
O5A 0.0146(5) 0.0121(5) 0.0275(7) 0.0025(5) -0.0031(5) -0.0006(4)
O1B 0.0105(5) 0.0110(5) 0.0212(6) 0.0000(4) 0.0040(4) -0.0010(4)
O2B 0.0238(6) 0.0189(6) 0.0278(7) 0.0065(5) 0.0028(5) 0.0073(5)
O3B 0.0306(7) 0.0255(7) 0.0216(7) 0.0065(5) 0.0112(6) -0.0023(6)
O4B 0.0125(5) 0.0144(5) 0.0132(5) -0.0031(4) 0.0027(4) -0.0030(4)
O5B 0.0149(5) 0.0108(5) 0.0301(7) 0.0043(5) -0.0047(5) -0.0011(4)
Si1A 0.0196(2) 0.0116(2) 0.0203(2) -0.00030(18) 0.00627(19) -0.00380(17)
Si2A 0.01346(19) 0.0138(2) 0.0132(2) -0.00216(17) 0.00235(16) -0.00142(17)
Si1B 0.0203(2) 0.0106(2) 0.0193(2) -0.00123(18) 0.00549(19) -0.00316(17)
Si2B 0.01267(19) 0.0146(2) 0.0141(2) -0.00379(17) 0.00228(16) -0.00141(17)

loop_
_atom_type_symbol
_atom_type_description
_atom_type_scat_dispersion_real
_atom_type_scat_dispersion_imag
_atom_type_scat_source
C C 0.0033 0.0016 'International Tables Vol C Tables 4.2.6.8 and 6.1.1.4'
H H 0.0000 0.0000 'International Tables Vol C Tables 4.2.6.8 and 6.1.1.4'
O O 0.0106 0.0060 'International Tables Vol C Tables 4.2.6.8 and 6.1.1.4'
Si Si 0.0817 0.0704 'International Tables Vol C Tables 4.2.6.8 and 6.1.1.4'

loop_
_geom_angle_atom_site_label_1
_geom_angle_atom_site_label_2
_geom_angle_atom_site_label_3
_geom_angle
Si1A C1A H1AA 109.5
Si1A C1A H1AB 109.5
H1AA C1A H1AB 109.5
Si1A C1A H1AC 109.5
H1AA C1A H1AC 109.5
H1AB C1A H1AC 109.5
Si1A C2A H2AA 109.5
Si1A C2A H2AB 109.5
H2AA C2A H2AB 109.5
Si1A C2A H2AC 109.5
H2AA C2A H2AC 109.5
H2AB C2A H2AC 109.5
Si1A C3A H3AA 109.5
Si1A C3A H3AB 109.5
H3AA C3A H3AB 109.5
Si1A C3A H3AC 109.5
H3AA C3A H3AC 109.5
H3AB C3A H3AC 109.5
C5A C4A Si1A 177.03(17)
C4A C5A C6A 177.14(19)
O1A C6A C5A 108.59(13)
O1A C6A C28A 109.13(13)
C5A C6A C28A 112.92(14)
O1A C6A C7A 102.78(12)
C5A C6A C7A 113.17(13)
C28A C6A C7A 109.70(12)
C8A C7A C10A 101.47(13)
C8A C7A C11A 117.52(13)
C10A C7A C11A 111.03(13)
C8A C7A C6A 115.09(13)
C10A C7A C6A 110.44(13)
C11A C7A C6A 101.53(12)
C9A C8A C7A 108.47(16)
C9A C8A H8AA 125.8
C7A C8A H8AA 125.8
C8A C9A O2A 113.67(15)
C8A C9A H9AA 123.2
O2A C9A H9AA 123.2
O3A C10A O2A 122.34(16)
O3A C10A C7A 128.77(16)
O2A C10A C7A 108.87(15)
O4A C11A C18A 113.91(13)
O4A C11A C7A 112.43(12)
C18A C11A C7A 103.93(12)
O4A C11A H11A 108.8
C18A C11A H11A 108.8
C7A C11A H11A 108.8
Si2A C12A H12A 109.5
Si2A C12A H12B 109.5
H12A C12A H12B 109.5
Si2A C12A H12C 109.5
H12A C12A H12C 109.5
H12B C12A H12C 109.5
Si2A C13A H13A 109.5
Si2A C13A H13B 109.5
H13A C13A H13B 109.5
Si2A C13A H13C 109.5
H13A C13A H13C 109.5
H13B C13A H13C 109.5
C17A C14A C16A 109.57(18)
C17A C14A C15A 108.12(17)
C16A C14A C15A 108.27(14)
C17A C14A Si2A 111.69(12)
C16A C14A Si2A 110.71(13)
C15A C14A Si2A 108.39(13)
C14A C15A H15A 109.5
C14A C15A H15B 109.5
H15A C15A H15B 109.5
C14A C15A H15C 109.5
H15A C15A H15C 109.5
H15B C15A H15C 109.5
C14A C16A H16A 109.5
C14A C16A H16B 109.5
H16A C16A H16B 109.5
C14A C16A H16C 109.5
H16A C16A H16C 109.5
H16B C16A H16C 109.5
C14A C17A H17A 109.5
C14A C17A H17B 109.5
H17A C17A H17B 109.5
C14A C17A H17C 109.5
H17A C17A H17C 109.5
H17B C17A H17C 109.5
O1A C18A C19A 111.39(13)
O1A C18A C11A 102.47(12)
C19A C18A C11A 114.22(13)
O1A C18A H18A 109.5
C19A C18A H18A 109.5
C11A C18A H18A 109.5
O5A C19A C27A 111.87(13)
O5A C19A C18A 113.36(14)
C27A C19A C18A 110.54(13)
O5A C19A H19A 106.9
C27A C19A H19A 106.9
C18A C19A H19A 106.9
O5A C20A C21A 108.66(13)
O5A C20A H20A 110.0
C21A C20A H20A 110.0
O5A C20A H20B 110.0
C21A C20A H20B 110.0
H20A C20A H20B 108.3
C22A C21A C26A 118.44(17)
C22A C21A C20A 120.01(16)
C26A C21A C20A 121.55(17)
C23A C22A C21A 121.21(19)
C23A C22A H22A 119.4
C21A C22A H22A 119.4
C24A C23A C22A 119.8(2)
C24A C23A H23A 120.1
C22A C23A H23A 120.1
C23A C24A C25A 120.3(2)
C23A C24A H24A 119.9
C25A C24A H24A 119.9
C24A C25A C26A 120.2(2)
C24A C25A H25A 119.9
C26A C25A H25A 119.9
C21A C26A C25A 120.1(2)
C21A C26A H26A 120.0
C25A C26A H26A 120.0
C28A C27A C19A 121.63(16)
C28A C27A H27A 119.2
C19A C27A H27A 119.2
C27A C28A C6A 119.47(16)
C27A C28A H28A 120.3
C6A C28A H28A 120.3
Si1B C1B H1BA 109.5
Si1B C1B H1BB 109.5
H1BA C1B H1BB 109.5
Si1B C1B H1BC 109.5
H1BA C1B H1BC 109.5
H1BB C1B H1BC 109.5
Si1B C2B H2BA 109.5
Si1B C2B H2BB 109.5
H2BA C2B H2BB 109.5
Si1B C2B H2BC 109.5
H2BA C2B H2BC 109.5
H2BB C2B H2BC 109.5
Si1B C3B H3BA 109.5
Si1B C3B H3BB 109.5
H3BA C3B H3BB 109.5
Si1B C3B H3BC 109.5
H3BA C3B H3BC 109.5
H3BB C3B H3BC 109.5
C5B C4B Si1B 175.83(17)
C4B C5B C6B 176.84(19)
O1B C6B C5B 108.68(12)
O1B C6B C28B 109.23(13)
C5B C6B C28B 112.97(14)
O1B C6B C7B 103.04(12)
C5B C6B C7B 113.03(13)
C28B C6B C7B 109.38(12)
C8B C7B C10B 101.67(13)
C8B C7B C11B 117.49(13)
C10B C7B C11B 111.28(13)
C8B C7B C6B 115.13(13)
C10B C7B C6B 109.90(13)
C11B C7B C6B 101.56(12)
C9B C8B C7B 108.38(16)
C9B C8B H8BA 125.8
C7B C8B H8BA 125.8
C8B C9B O2B 113.72(15)
C8B C9B H9BA 123.1
O2B C9B H9BA 123.1
O3B C10B O2B 121.96(16)
O3B C10B C7B 129.07(16)
O2B C10B C7B 108.95(14)
O4B C11B C18B 113.67(13)
O4B C11B C7B 112.43(12)
C18B C11B C7B 103.69(12)
O4B C11B H11B 109.0
C18B C11B H11B 109.0
C7B C11B H11B 109.0
Si2B C12B H12D 109.5
Si2B C12B H12E 109.5
H12D C12B H12E 109.5
Si2B C12B H12F 109.5
H12D C12B H12F 109.5
H12E C12B H12F 109.5
Si2B C13B H13D 109.5
Si2B C13B H13E 109.5
H13D C13B H13E 109.5
Si2B C13B H13F 109.5
H13D C13B H13F 109.5
H13E C13B H13F 109.5
C16B C14B C15B 108.86(17)
C16B C14B C17B 108.51(17)
C15B C14B C17B 108.32(14)
C16B C14B Si2B 111.43(12)
C15B C14B Si2B 108.58(13)
C17B C14B Si2B 111.06(12)
C14B C15B H15D 109.5
C14B C15B H15E 109.5
H15D C15B H15E 109.5
C14B C15B H15F 109.5
H15D C15B H15F 109.5
H15E C15B H15F 109.5
C14B C16B H16D 109.5
C14B C16B H16E 109.5
H16D C16B H16E 109.5
C14B C16B H16F 109.5
H16D C16B H16F 109.5
H16E C16B H16F 109.5
C14B C17B H17D 109.5
C14B C17B H17E 109.5
H17D C17B H17E 109.5
C14B C17B H17F 109.5
H17D C17B H17F 109.5
H17E C17B H17F 109.5
O1B C18B C19B 111.54(13)
O1B C18B C11B 102.94(12)
C19B C18B C11B 113.28(12)
O1B C18B H18B 109.6
C19B C18B H18B 109.6
C11B C18B H18B 109.6
O5B C19B C27B 111.36(14)
O5B C19B C18B 113.01(13)
C27B C19B C18B 110.51(13)
O5B C19B H19B 107.2
C27B C19B H19B 107.2
C18B C19B H19B 107.2
O5B C20B C21B 108.92(14)
O5B C20B H20C 109.9
C21B C20B H20C 109.9
O5B C20B H20D 109.9
C21B C20B H20D 109.9
H20C C20B H20D 108.3
C22B C21B C26B 119.09(17)
C22B C21B C20B 121.23(19)
C26B C21B C20B 119.67(19)
C21B C22B C23B 120.13(19)
C21B C22B H22B 119.9
C23B C22B H22B 119.9
C24B C23B C22B 119.5(2)
C24B C23B H23B 120.3
C22B C23B H23B 120.3
C23B C24B C25B 120.5(2)
C23B C24B H24B 119.8
C25B C24B H24B 119.8
C24B C25B C26B 120.0(2)
C24B C25B H25B 120.0
C26B C25B H25B 120.0
C25B C26B C21B 120.8(2)
C25B C26B H26B 119.6
C21B C26B H26B 119.6
C28B C27B C19B 121.49(16)
C28B C27B H27B 119.3
C19B C27B H27B 119.3
C27B C28B C6B 119.57(16)
C27B C28B H28B 120.2
C6B C28B H28B 120.2
C18A O1A C6A 103.41(11)
C10A O2A C9A 107.33(13)
C11A O4A Si2A 124.72(10)
C19A O5A C20A 115.23(12)
C18B O1B C6B 103.33(11)
C10B O2B C9B 107.08(13)
C11B O4B Si2B 125.09(10)
C20B O5B C19B 114.39(13)
C4A Si1A C1A 107.38(9)
C4A Si1A C3A 108.60(8)
C1A Si1A C3A 112.84(10)
C4A Si1A C2A 108.22(9)
C1A Si1A C2A 110.07(11)
C3A Si1A C2A 109.59(9)
O4A Si2A C13A 102.48(8)
O4A Si2A C12A 109.37(7)
C13A Si2A C12A 110.08(9)
O4A Si2A C14A 111.66(7)
C13A Si2A C14A 111.92(8)
C12A Si2A C14A 111.02(9)
C4B Si1B C1B 107.68(9)
C4B Si1B C3B 107.41(8)
C1B Si1B C3B 110.59(9)
C4B Si1B C2B 108.47(9)
C1B Si1B C2B 111.94(10)
C3B Si1B C2B 110.58(10)
O4B Si2B C13B 109.36(7)
O4B Si2B C12B 103.21(8)
C13B Si2B C12B 109.68(9)
O4B Si2B C14B 111.16(7)
C13B Si2B C14B 110.83(9)
C12B Si2B C14B 112.33(8)

loop_
_geom_bond_atom_site_label_1
_geom_bond_atom_site_label_2
_geom_bond_distance
C1A Si1A 1.855(2)
C1A H1AA 0.9800
C1A H1AB 0.9800
C1A H1AC 0.9800
C2A Si1A 1.8628(19)
C2A H2AA 0.9800
C2A H2AB 0.9800
C2A H2AC 0.9800
C3A Si1A 1.8613(19)
C3A H3AA 0.9800
C3A H3AB 0.9800
C3A H3AC 0.9800
C4A C5A 1.208(2)
C4A Si1A 1.8489(17)
C5A C6A 1.463(2)
C6A O1A 1.4372(19)
C6A C28A 1.516(2)
C6A C7A 1.584(2)
C7A C8A 1.497(2)
C7A C10A 1.531(2)
C7A C11A 1.562(2)
C8A C9A 1.322(2)
C8A H8AA 0.9500
C9A O2A 1.402(2)
C9A H9AA 0.9500
C10A O3A 1.189(2)
C10A O2A 1.372(2)
C11A O4A 1.4070(18)
C11A C18A 1.555(2)
C11A H11A 1.0000
C12A Si2A 1.8607(18)
C12A H12A 0.9800
C12A H12B 0.9800
C12A H12C 0.9800
C13A Si2A 1.8568(19)
C13A H13A 0.9800
C13A H13B 0.9800
C13A H13C 0.9800
C14A C17A 1.531(3)
C14A C16A 1.534(3)
C14A C15A 1.540(2)
C14A Si2A 1.8901(18)
C15A H15A 0.9800
C15A H15B 0.9800
C15A H15C 0.9800
C16A H16A 0.9800
C16A H16B 0.9800
C16A H16C 0.9800
C17A H17A 0.9800
C17A H17B 0.9800
C17A H17C 0.9800
C18A O1A 1.4338(19)
C18A C19A 1.528(2)
C18A H18A 1.0000
C19A O5A 1.4348(19)
C19A C27A 1.500(2)
C19A H19A 1.0000
C20A O5A 1.4440(19)
C20A C21A 1.498(2)
C20A H20A 0.9900
C20A H20B 0.9900
C21A C22A 1.390(3)
C21A C26A 1.391(2)
C22A C23A 1.385(3)
C22A H22A 0.9500
C23A C24A 1.370(3)
C23A H23A 0.9500
C24A C25A 1.376(4)
C24A H24A 0.9500
C25A C26A 1.397(3)
C25A H25A 0.9500
C26A H26A 0.9500
C27A C28A 1.332(2)
C27A H27A 0.9500
C28A H28A 0.9500
C1B Si1B 1.8565(19)
C1B H1BA 0.9800
C1B H1BB 0.9800
C1B H1BC 0.9800
C2B Si1B 1.858(2)
C2B H2BA 0.9800
C2B H2BB 0.9800
C2B H2BC 0.9800
C3B Si1B 1.8571(18)
C3B H3BA 0.9800
C3B H3BB 0.9800
C3B H3BC 0.9800
C4B C5B 1.206(2)
C4B Si1B 1.8471(17)
C5B C6B 1.463(2)
C6B O1B 1.4369(19)
C6B C28B 1.516(2)
C6B C7B 1.581(2)
C7B C8B 1.494(2)
C7B C10B 1.527(2)
C7B C11B 1.564(2)
C8B C9B 1.322(2)
C8B H8BA 0.9500
C9B O2B 1.405(2)
C9B H9BA 0.9500
C10B O3B 1.197(2)
C10B O2B 1.373(2)
C11B O4B 1.4058(18)
C11B C18B 1.557(2)
C11B H11B 1.0000
C12B Si2B 1.8609(19)
C12B H12D 0.9800
C12B H12E 0.9800
C12B H12F 0.9800
C13B Si2B 1.8597(18)
C13B H13D 0.9800
C13B H13E 0.9800
C13B H13F 0.9800
C14B C16B 1.533(3)
C14B C15B 1.535(2)
C14B C17B 1.536(3)
C14B Si2B 1.8918(18)
C15B H15D 0.9800
C15B H15E 0.9800
C15B H15F 0.9800
C16B H16D 0.9800
C16B H16E 0.9800
C16B H16F 0.9800
C17B H17D 0.9800
C17B H17E 0.9800
C17B H17F 0.9800
C18B O1B 1.4315(18)
C18B C19B 1.531(2)
C18B H18B 1.0000
C19B O5B 1.4358(19)
C19B C27B 1.501(2)
C19B H19B 1.0000
C20B O5B 1.435(2)
C20B C21B 1.491(2)
C20B H20C 0.9900
C20B H20D 0.9900
C21B C22B 1.381(3)
C21B C26B 1.382(3)
C22B C23B 1.401(3)
C22B H22B 0.9500
C23B C24B 1.373(3)
C23B H23B 0.9500
C24B C25B 1.374(4)
C24B H24B 0.9500
C25B C26B 1.376(3)
C25B H25B 0.9500
C26B H26B 0.9500
C27B C28B 1.331(2)
C27B H27B 0.9500
C28B H28B 0.9500
O4A Si2A 1.6710(12)
O4B Si2B 1.6726(12)
